data_7053577
loop_
_publ_author_name
'Conway, Ben'
'Garc\'ia-\'Alvarez, Pablo'
'Kennedy, Alan R.'
'Klett, Jan'
'Mulvey, Robert E.'
'Robertson, Stuart D.'

_publ_section_title
;
 Structural insights into mono-amido tris-alkyl potassium aluminates
;
_journal_issue 8
_journal_name_full 'New Journal of Chemistry'
_journal_page_first 1707
_journal_paper_doi 10.1039/c0nj00226g
_journal_volume 34
_journal_year 2010
_chemical_formula_sum 'C27 H68 Al K N4 Si2'
_chemical_formula_weight 571.11
_chemical_name_systematic
;
?
;
_space_group_IT_number 14
_symmetry_cell_setting monoclinic
_symmetry_space_group_name_Hall '-P 2yn'
_symmetry_space_group_name_H-M 'P 1 21/n 1'
_atom_sites_solution_hydrogens geom
_atom_sites_solution_primary direct
_atom_sites_solution_secondary difmap
_audit_creation_method SHELXL-97
_cell_angle_alpha 90.00
_cell_angle_beta 93.669(5)
_cell_angle_gamma 90.00
_cell_formula_units_Z 4
_cell_length_a 11.5276(6)
_cell_length_b 18.4028(8)
_cell_length_c 17.3602(9)
_cell_measurement_reflns_used 9261
_cell_measurement_temperature 123(2)
_cell_measurement_theta_max 30.7248
_cell_measurement_theta_min 2.4450
_cell_volume 3675.2(3)
_computing_structure_refinement 'SHELXL-97 (Sheldrick, 1997)'
_diffrn_ambient_temperature 123(2)
_diffrn_measured_fraction_theta_full 0.999
_diffrn_measured_fraction_theta_max 0.999
_diffrn_measurement_device_type 'Oxford Diffraction Gemini S'
_diffrn_measurement_method 'omega scans'
_diffrn_radiation_monochromator graphite
_diffrn_radiation_source 'fine-focus sealed tube'
_diffrn_radiation_type MoK\a
_diffrn_radiation_wavelength 0.71073
_diffrn_reflns_av_R_equivalents 0.0786
_diffrn_reflns_av_sigmaI/netI 0.1145
_diffrn_reflns_limit_h_max 15
_diffrn_reflns_limit_h_min -15
_diffrn_reflns_limit_k_max 25
_diffrn_reflns_limit_k_min -25
_diffrn_reflns_limit_l_max 23
_diffrn_reflns_limit_l_min -23
_diffrn_reflns_number 49892
_diffrn_reflns_theta_full 29.00
_diffrn_reflns_theta_max 29.00
_diffrn_reflns_theta_min 3.03
_diffrn_standards_decay_% 0
_exptl_absorpt_coefficient_mu 0.254
_exptl_absorpt_correction_T_max 1.00000
_exptl_absorpt_correction_T_min 0.96303
_exptl_absorpt_correction_type multi-scan
_exptl_absorpt_process_details
;
CrysAlisPro, Oxford Diffraction Ltd.,
Version 1.171.33.34d (release 27-02-2009 CrysAlis171 .NET)
(compiled Feb 27 2009,15:38:38)
Empirical absorption correction using spherical harmonics,
implemented in SCALE3 ABSPACK scaling algorithm.
;
_exptl_crystal_colour colourless
_exptl_crystal_density_diffrn 1.032
_exptl_crystal_density_method 'not measured'
_exptl_crystal_description fragment
_exptl_crystal_F_000 1272
_exptl_crystal_size_max 0.18
_exptl_crystal_size_mid 0.10
_exptl_crystal_size_min 0.05
_refine_diff_density_max 0.537
_refine_diff_density_min -0.566
_refine_diff_density_rms 0.084
_refine_ls_extinction_coef 0.0176(6)
_refine_ls_extinction_expression Fc^*^=kFc[1+0.001xFc^2^\l^3^/sin(2\q)]^-1/4^
_refine_ls_extinction_method SHELXL
_refine_ls_goodness_of_fit_ref 0.796
_refine_ls_hydrogen_treatment constr
_refine_ls_matrix_type full
_refine_ls_number_parameters 334
_refine_ls_number_reflns 9769
_refine_ls_number_restraints 0
_refine_ls_restrained_S_all 0.796
_refine_ls_R_factor_all 0.0843
_refine_ls_R_factor_gt 0.0414
_refine_ls_shift/su_max 0.001
_refine_ls_shift/su_mean 0.000
_refine_ls_structure_factor_coef Fsqd
_refine_ls_weighting_details 'calc w=1/[\s^2^(Fo^2^)+(0.0482P)^2^+0.0000P] where P=(Fo^2^+2Fc^2^)/3'
_refine_ls_weighting_scheme calc
_refine_ls_wR_factor_gt 0.0887
_refine_ls_wR_factor_ref 0.0984
_reflns_number_gt 5330
_reflns_number_total 9769
_reflns_threshold_expression I>2\s(I)
_cod_data_source_file c0nj00226g.txt
_cod_data_source_block pgaben17
_cod_depositor_comments
;
The following automatic conversions were performed:

'_symmetry_cell_setting' value 'MONOCLINIC' changed to 'monoclinic'
according to /home/saulius/struct/CIF-dictionaries/cif_core.dic
dictionary named 'cif_core.dic' version 2.4.2 from 2011-04-26.

Automatic conversion script
Id: cif_fix_values 1891 2012-01-12 08:04:46Z andrius 
;
_cod_original_sg_symbol_H-M P21/n
_cod_database_code 7053577

loop_
_symmetry_equiv_pos_as_xyz
'x, y, z'
'-x+1/2, y+1/2, -z+1/2'
'-x, -y, -z'
'x-1/2, -y-1/2, z-1/2'

loop_
_atom_site_label
_atom_site_type_symbol
_atom_site_fract_x
_atom_site_fract_y
_atom_site_fract_z
_atom_site_U_iso_or_equiv
_atom_site_adp_type
_atom_site_occupancy
_atom_site_symmetry_multiplicity
_atom_site_calc_flag
_atom_site_refinement_flags
Al1 Al 0.25912(5) 0.31670(3) 0.64442(3) 0.01972(13) Uani 1 1 d .
K1 K 0.49957(4) 0.19612(2) 0.61705(2) 0.02424(11) Uani 1 1 d .
Si1 Si 0.23926(5) 0.15377(3) 0.70205(3) 0.02217(13) Uani 1 1 d .
Si2 Si 0.17857(5) 0.18392(3) 0.53623(3) 0.02177(13) Uani 1 1 d .
N1 N 0.24014(13) 0.21227(7) 0.62449(8) 0.0194(3) Uani 1 1 d .
N2 N 0.66534(14) 0.14652(8) 0.74061(9) 0.0281(4) Uani 1 1 d .
N3 N 0.68323(14) 0.10737(8) 0.57019(9) 0.0260(4) Uani 1 1 d .
N4 N 0.63925(14) 0.25793(8) 0.50675(9) 0.0284(4) Uani 1 1 d .
C1 C 0.42441(16) 0.33564(9) 0.69053(10) 0.0222(4) Uani 1 1 d .
H1A H 0.4481 0.2934 0.7232 0.027 Uiso 1 1 calc R
H1B H 0.4767 0.3371 0.6475 0.027 Uiso 1 1 calc R
C2 C 0.44652(17) 0.40503(9) 0.73939(10) 0.0263(4) Uani 1 1 d .
H2 H 0.3960 0.4444 0.7160 0.032 Uiso 1 1 calc R
C3 C 0.41359(19) 0.39415(11) 0.82168(11) 0.0353(5) Uani 1 1 d .
H3A H 0.4617 0.3555 0.8460 0.053 Uiso 1 1 calc R
H3B H 0.3315 0.3804 0.8216 0.053 Uiso 1 1 calc R
H3C H 0.4263 0.4395 0.8507 0.053 Uiso 1 1 calc R
C4 C 0.5727(2) 0.43070(12) 0.73952(13) 0.0445(6) Uani 1 1 d .
H4A H 0.5824 0.4749 0.7707 0.067 Uiso 1 1 calc R
H4B H 0.5921 0.4410 0.6865 0.067 Uiso 1 1 calc R
H4C H 0.6243 0.3926 0.7615 0.067 Uiso 1 1 calc R
C5 C 0.26063(17) 0.37213(9) 0.54344(10) 0.0247(4) Uani 1 1 d .
H5A H 0.2989 0.3413 0.5058 0.030 Uiso 1 1 calc R
H5B H 0.1791 0.3794 0.5234 0.030 Uiso 1 1 calc R
C6 C 0.32152(18) 0.44686(9) 0.54633(10) 0.0266(4) Uani 1 1 d .
H6 H 0.3980 0.4412 0.5763 0.032 Uiso 1 1 calc R
C7 C 0.34505(19) 0.47596(10) 0.46605(11) 0.0341(5) Uani 1 1 d .
H7A H 0.2711 0.4834 0.4361 0.051 Uiso 1 1 calc R
H7B H 0.3923 0.4408 0.4395 0.051 Uiso 1 1 calc R
H7C H 0.3869 0.5222 0.4713 0.051 Uiso 1 1 calc R
C8 C 0.2504(2) 0.50316(10) 0.58748(12) 0.0377(5) Uani 1 1 d .
H8A H 0.1773 0.5122 0.5571 0.057 Uiso 1 1 calc R
H8B H 0.2947 0.5485 0.5931 0.057 Uiso 1 1 calc R
H8C H 0.2337 0.4849 0.6386 0.057 Uiso 1 1 calc R
C9 C 0.14068(16) 0.34757(10) 0.71815(11) 0.0254(4) Uani 1 1 d .
H9A H 0.1519 0.3156 0.7639 0.030 Uiso 1 1 calc R
H9B H 0.1628 0.3972 0.7357 0.030 Uiso 1 1 calc R
C10 C 0.00903(17) 0.34950(10) 0.69672(12) 0.0309(5) Uani 1 1 d .
H10 H -0.0137 0.3013 0.6738 0.037 Uiso 1 1 calc R
C11 C -0.02272(19) 0.40770(11) 0.63645(12) 0.0381(5) Uani 1 1 d .
H11A H -0.1072 0.4083 0.6254 0.057 Uiso 1 1 calc R
H11B H 0.0156 0.3969 0.5890 0.057 Uiso 1 1 calc R
H11C H 0.0031 0.4553 0.6562 0.057 Uiso 1 1 calc R
C12 C -0.0610(2) 0.36098(12) 0.76709(14) 0.0491(6) Uani 1 1 d .
H12A H -0.0393 0.4075 0.7914 0.074 Uiso 1 1 calc R
H12B H -0.0446 0.3215 0.8041 0.074 Uiso 1 1 calc R
H12C H -0.1441 0.3613 0.7511 0.074 Uiso 1 1 calc R
C13 C 0.32515(18) 0.18855(10) 0.78981(10) 0.0273(4) Uani 1 1 d .
H13A H 0.4073 0.1924 0.7789 0.041 Uiso 1 1 calc R
H13B H 0.3171 0.1549 0.8329 0.041 Uiso 1 1 calc R
H13C H 0.2959 0.2365 0.8035 0.041 Uiso 1 1 calc R
C14 C 0.31254(19) 0.06404(10) 0.68257(11) 0.0325(5) Uani 1 1 d .
H14A H 0.2549 0.0299 0.6597 0.049 Uiso 1 1 calc R
H14B H 0.3468 0.0440 0.7312 0.049 Uiso 1 1 calc R
H14C H 0.3738 0.0718 0.6468 0.049 Uiso 1 1 calc R
C15 C 0.09029(17) 0.13447(11) 0.73372(12) 0.0351(5) Uani 1 1 d .
H15A H 0.0554 0.1796 0.7513 0.053 Uiso 1 1 calc R
H15B H 0.0955 0.0992 0.7761 0.053 Uiso 1 1 calc R
H15C H 0.0419 0.1145 0.6903 0.053 Uiso 1 1 calc R
C16 C 0.29222(18) 0.17532(10) 0.46396(11) 0.0333(5) Uani 1 1 d .
H16A H 0.3339 0.2215 0.4605 0.050 Uiso 1 1 calc R
H16B H 0.2549 0.1631 0.4133 0.050 Uiso 1 1 calc R
H16C H 0.3472 0.1369 0.4803 0.050 Uiso 1 1 calc R
C17 C 0.05876(17) 0.24457(10) 0.49591(11) 0.0302(5) Uani 1 1 d .
H17A H 0.0091 0.2585 0.5372 0.045 Uiso 1 1 calc R
H17B H 0.0122 0.2186 0.4555 0.045 Uiso 1 1 calc R
H17C H 0.0924 0.2883 0.4740 0.045 Uiso 1 1 calc R
C18 C 0.10697(19) 0.09168(10) 0.53517(12) 0.0337(5) Uani 1 1 d .
H18A H 0.1631 0.0553 0.5553 0.051 Uiso 1 1 calc R
H18B H 0.0802 0.0791 0.4821 0.051 Uiso 1 1 calc R
H18C H 0.0404 0.0928 0.5676 0.051 Uiso 1 1 calc R
C19 C 0.57214(19) 0.30127(11) 0.44896(13) 0.0421(6) Uani 1 1 d .
H19A H 0.5256 0.3372 0.4750 0.063 Uiso 1 1 calc R
H19B H 0.5206 0.2693 0.4172 0.063 Uiso 1 1 calc R
H19C H 0.6253 0.3263 0.4160 0.063 Uiso 1 1 calc R
C20 C 0.7186(2) 0.30598(11) 0.55241(13) 0.0419(6) Uani 1 1 d .
H20A H 0.7753 0.3269 0.5190 0.063 Uiso 1 1 calc R
H20B H 0.7593 0.2780 0.5939 0.063 Uiso 1 1 calc R
H20C H 0.6740 0.3451 0.5748 0.063 Uiso 1 1 calc R
C21 C 0.70379(19) 0.20146(10) 0.46806(11) 0.0335(5) Uani 1 1 d .
H21A H 0.7632 0.2251 0.4378 0.040 Uiso 1 1 calc R
H21B H 0.6494 0.1753 0.4314 0.040 Uiso 1 1 calc R
C22 C 0.76349(18) 0.14669(10) 0.52259(11) 0.0308(5) Uani 1 1 d .
H22A H 0.8055 0.1111 0.4920 0.037 Uiso 1 1 calc R
H22B H 0.8218 0.1724 0.5570 0.037 Uiso 1 1 calc R
C23 C 0.6181(2) 0.05261(11) 0.52411(13) 0.0435(6) Uani 1 1 d .
H23A H 0.6722 0.0165 0.5054 0.065 Uiso 1 1 calc R
H23B H 0.5761 0.0761 0.4800 0.065 Uiso 1 1 calc R
H23C H 0.5625 0.0285 0.5560 0.065 Uiso 1 1 calc R
C24 C 0.74772(18) 0.07298(10) 0.63631(11) 0.0321(5) Uani 1 1 d .
H24A H 0.8227 0.0544 0.6196 0.039 Uiso 1 1 calc R
H24B H 0.7026 0.0310 0.6538 0.039 Uiso 1 1 calc R
C25 C 0.77092(18) 0.12443(11) 0.70272(12) 0.0351(5) Uani 1 1 d .
H25A H 0.8255 0.1010 0.7415 0.042 Uiso 1 1 calc R
H25B H 0.8094 0.1685 0.6838 0.042 Uiso 1 1 calc R
C26 C 0.6966(2) 0.20740(12) 0.79212(13) 0.0522(7) Uani 1 1 d .
H26A H 0.6274 0.2242 0.8168 0.078 Uiso 1 1 calc R
H26B H 0.7279 0.2472 0.7622 0.078 Uiso 1 1 calc R
H26C H 0.7555 0.1915 0.8318 0.078 Uiso 1 1 calc R
C27 C 0.6223(2) 0.08643(12) 0.78598(13) 0.0497(6) Uani 1 1 d .
H27A H 0.6851 0.0684 0.8217 0.075 Uiso 1 1 calc R
H27B H 0.5951 0.0471 0.7513 0.075 Uiso 1 1 calc R
H27C H 0.5578 0.1035 0.8154 0.075 Uiso 1 1 calc R

loop_
_atom_site_aniso_label
_atom_site_aniso_U_11
_atom_site_aniso_U_22
_atom_site_aniso_U_33
_atom_site_aniso_U_23
_atom_site_aniso_U_13
_atom_site_aniso_U_12
Al1 0.0216(3) 0.0165(3) 0.0208(3) -0.0006(2) -0.0005(2) -0.0003(2)
K1 0.0222(2) 0.0241(2) 0.0265(2) -0.00020(17) 0.00182(17) 0.00197(17)
Si1 0.0236(3) 0.0194(3) 0.0234(3) 0.0018(2) 0.0001(2) -0.0015(2)
Si2 0.0236(3) 0.0192(3) 0.0221(3) -0.0018(2) -0.0019(2) -0.0016(2)
N1 0.0194(9) 0.0171(7) 0.0214(8) -0.0007(6) -0.0003(6) -0.0009(6)
N2 0.0286(10) 0.0289(9) 0.0263(9) 0.0005(7) -0.0011(7) 0.0013(7)
N3 0.0271(10) 0.0210(8) 0.0297(9) 0.0002(7) 0.0004(7) 0.0003(7)
N4 0.0291(10) 0.0256(8) 0.0310(9) 0.0063(7) 0.0045(8) 0.0027(7)
C1 0.0269(11) 0.0184(9) 0.0211(10) 0.0009(7) 0.0002(8) -0.0002(8)
C2 0.0318(12) 0.0202(9) 0.0261(11) -0.0015(8) -0.0052(9) -0.0020(8)
C3 0.0450(15) 0.0329(11) 0.0273(11) -0.0061(9) -0.0042(10) 0.0016(10)
C4 0.0431(15) 0.0416(13) 0.0483(14) -0.0133(11) -0.0023(11) -0.0161(11)
C5 0.0263(11) 0.0200(9) 0.0272(11) -0.0013(8) -0.0026(8) 0.0000(8)
C6 0.0339(12) 0.0210(9) 0.0243(10) 0.0035(8) -0.0043(9) -0.0035(8)
C7 0.0440(14) 0.0265(10) 0.0314(12) 0.0066(9) -0.0017(10) -0.0034(9)
C8 0.0536(16) 0.0223(10) 0.0371(13) -0.0008(9) 0.0015(11) -0.0030(10)
C9 0.0278(12) 0.0200(9) 0.0282(10) -0.0013(8) 0.0001(9) 0.0008(8)
C10 0.0247(12) 0.0250(10) 0.0433(13) -0.0028(9) 0.0036(9) 0.0015(9)
C11 0.0287(13) 0.0365(12) 0.0483(14) -0.0037(10) -0.0037(10) 0.0079(10)
C12 0.0358(15) 0.0538(15) 0.0596(16) 0.0099(12) 0.0176(12) 0.0098(11)
C13 0.0328(12) 0.0249(10) 0.0240(10) 0.0042(8) 0.0004(8) -0.0009(9)
C14 0.0399(14) 0.0235(10) 0.0333(12) 0.0024(9) -0.0036(10) 0.0012(9)
C15 0.0317(13) 0.0390(12) 0.0348(12) 0.0044(9) 0.0032(10) -0.0064(10)
C16 0.0406(14) 0.0346(11) 0.0245(11) -0.0065(9) 0.0021(10) -0.0015(9)
C17 0.0315(13) 0.0262(10) 0.0315(11) -0.0043(8) -0.0087(9) -0.0008(9)
C18 0.0406(14) 0.0257(10) 0.0337(12) -0.0037(9) -0.0057(10) -0.0037(9)
C19 0.0344(14) 0.0398(12) 0.0519(14) 0.0176(11) 0.0001(11) 0.0005(10)
C20 0.0459(15) 0.0338(12) 0.0458(14) 0.0014(10) 0.0013(11) 0.0002(10)
C21 0.0361(13) 0.0372(12) 0.0281(11) 0.0035(9) 0.0088(9) 0.0012(10)
C22 0.0293(12) 0.0321(11) 0.0320(11) -0.0001(9) 0.0094(9) 0.0055(9)
C23 0.0501(16) 0.0313(12) 0.0484(14) -0.0073(10) -0.0027(12) -0.0043(10)
C24 0.0319(13) 0.0260(10) 0.0386(12) 0.0054(9) 0.0037(10) 0.0078(9)
C25 0.0289(13) 0.0381(12) 0.0377(13) 0.0081(10) -0.0039(10) 0.0024(9)
C26 0.0534(17) 0.0551(15) 0.0463(15) -0.0153(12) -0.0104(12) 0.0026(13)
C27 0.0407(16) 0.0600(15) 0.0484(15) 0.0235(12) 0.0024(12) 0.0028(12)

loop_
_atom_type_symbol
_atom_type_description
_atom_type_scat_dispersion_real
_atom_type_scat_dispersion_imag
_atom_type_scat_source
Al Al 0.0645 0.0514 'International Tables Vol C Tables 4.2.6.8 and 6.1.1.4'
K K 0.2009 0.2494 'International Tables Vol C Tables 4.2.6.8 and 6.1.1.4'
Si Si 0.0817 0.0704 'International Tables Vol C Tables 4.2.6.8 and 6.1.1.4'
N N 0.0061 0.0033 'International Tables Vol C Tables 4.2.6.8 and 6.1.1.4'
C C 0.0033 0.0016 'International Tables Vol C Tables 4.2.6.8 and 6.1.1.4'
H H 0.0000 0.0000 'International Tables Vol C Tables 4.2.6.8 and 6.1.1.4'

loop_
_geom_angle_atom_site_label_1
_geom_angle_atom_site_label_2
_geom_angle_atom_site_label_3
_geom_angle
N1 Al1 C9 108.42(7)
N1 Al1 C5 110.30(7)
C9 Al1 C5 116.83(8)
N1 Al1 C1 109.01(7)
C9 Al1 C1 110.81(8)
C5 Al1 C1 101.12(8)
N1 Al1 K1 56.78(5)
C9 Al1 K1 144.70(6)
C5 Al1 K1 98.42(6)
C1 Al1 K1 56.81(5)
N4 K1 N3 64.40(4)
N4 K1 N2 104.43(5)
N3 K1 N2 64.27(4)
N4 K1 N1 126.89(4)
N3 K1 N1 146.09(4)
N2 K1 N1 127.02(4)
N4 K1 Si1 156.15(4)
N3 K1 Si1 131.77(3)
N2 K1 Si1 99.10(3)
N1 K1 Si1 29.37(3)
N4 K1 Al1 108.57(3)
N3 K1 Al1 170.81(4)
N2 K1 Al1 124.54(3)
N1 K1 Al1 32.98(3)
Si1 K1 Al1 52.918(13)
N4 K1 Si2 110.53(4)
N3 K1 Si2 125.14(3)
N2 K1 Si2 144.12(3)
N1 K1 Si2 25.27(3)
Si1 K1 Si2 47.062(13)
Al1 K1 Si2 50.186(12)
N1 Si1 C15 113.54(8)
N1 Si1 C13 113.09(8)
C15 Si1 C13 105.84(9)
N1 Si1 C14 112.31(8)
C15 Si1 C14 108.37(9)
C13 Si1 C14 102.96(9)
N1 Si1 K1 59.07(5)
C15 Si1 K1 171.89(7)
C13 Si1 K1 81.08(6)
C14 Si1 K1 73.50(7)
N1 Si2 C17 113.71(8)
N1 Si2 C16 110.70(8)
C17 Si2 C16 109.23(9)
N1 Si2 C18 115.78(8)
C17 Si2 C18 102.73(9)
C16 Si2 C18 103.95(9)
N1 Si2 K1 48.20(5)
C17 Si2 K1 139.73(6)
C16 Si2 K1 63.66(6)
C18 Si2 K1 117.52(7)
Si1 N1 Si2 118.78(8)
Si1 N1 Al1 118.67(8)
Si2 N1 Al1 119.14(8)
Si1 N1 K1 91.56(6)
Si2 N1 K1 106.53(6)
Al1 N1 K1 90.25(5)
C27 N2 C26 109.18(17)
C27 N2 C25 110.45(16)
C26 N2 C25 107.75(16)
C27 N2 K1 113.73(12)
C26 N2 K1 109.43(12)
C25 N2 K1 106.11(11)
C23 N3 C22 110.54(16)
C23 N3 C24 110.27(15)
C22 N3 C24 110.23(15)
C23 N3 K1 100.80(12)
C22 N3 K1 112.73(10)
C24 N3 K1 111.94(11)
C19 N4 C21 109.50(16)
C19 N4 C20 109.00(15)
C21 N4 C20 110.97(16)
C19 N4 K1 112.68(12)
C21 N4 K1 110.73(11)
C20 N4 K1 103.85(12)
C2 C1 Al1 118.14(13)
C2 C1 H1A 107.8
Al1 C1 H1A 107.8
C2 C1 H1B 107.8
Al1 C1 H1B 107.8
H1A C1 H1B 107.1
C3 C2 C4 109.58(16)
C3 C2 C1 111.47(15)
C4 C2 C1 112.31(16)
C3 C2 H2 107.8
C4 C2 H2 107.8
C1 C2 H2 107.8
C2 C3 H3A 109.5
C2 C3 H3B 109.5
H3A C3 H3B 109.5
C2 C3 H3C 109.5
H3A C3 H3C 109.5
H3B C3 H3C 109.5
C2 C4 H4A 109.5
C2 C4 H4B 109.5
H4A C4 H4B 109.5
C2 C4 H4C 109.5
H4A C4 H4C 109.5
H4B C4 H4C 109.5
C6 C5 Al1 116.68(12)
C6 C5 H5A 108.1
Al1 C5 H5A 108.1
C6 C5 H5B 108.1
Al1 C5 H5B 108.1
H5A C5 H5B 107.3
C8 C6 C7 108.65(15)
C8 C6 C5 111.30(16)
C7 C6 C5 112.84(15)
C8 C6 H6 108.0
C7 C6 H6 108.0
C5 C6 H6 108.0
C6 C7 H7A 109.5
C6 C7 H7B 109.5
H7A C7 H7B 109.5
C6 C7 H7C 109.5
H7A C7 H7C 109.5
H7B C7 H7C 109.5
C6 C8 H8A 109.5
C6 C8 H8B 109.5
H8A C8 H8B 109.5
C6 C8 H8C 109.5
H8A C8 H8C 109.5
H8B C8 H8C 109.5
C10 C9 Al1 123.45(13)
C10 C9 H9A 106.5
Al1 C9 H9A 106.5
C10 C9 H9B 106.5
Al1 C9 H9B 106.5
H9A C9 H9B 106.5
C12 C10 C11 109.69(16)
C12 C10 C9 111.98(17)
C11 C10 C9 111.81(16)
C12 C10 H10 107.7
C11 C10 H10 107.7
C9 C10 H10 107.7
C10 C11 H11A 109.5
C10 C11 H11B 109.5
H11A C11 H11B 109.5
C10 C11 H11C 109.5
H11A C11 H11C 109.5
H11B C11 H11C 109.5
C10 C12 H12A 109.5
C10 C12 H12B 109.5
H12A C12 H12B 109.5
C10 C12 H12C 109.5
H12A C12 H12C 109.5
H12B C12 H12C 109.5
Si1 C13 H13A 109.5
Si1 C13 H13B 109.5
H13A C13 H13B 109.5
Si1 C13 H13C 109.5
H13A C13 H13C 109.5
H13B C13 H13C 109.5
Si1 C14 H14A 109.5
Si1 C14 H14B 109.5
H14A C14 H14B 109.5
Si1 C14 H14C 109.5
H14A C14 H14C 109.5
H14B C14 H14C 109.5
Si1 C15 H15A 109.5
Si1 C15 H15B 109.5
H15A C15 H15B 109.5
Si1 C15 H15C 109.5
H15A C15 H15C 109.5
H15B C15 H15C 109.5
Si2 C16 H16A 109.5
Si2 C16 H16B 109.5
H16A C16 H16B 109.5
Si2 C16 H16C 109.5
H16A C16 H16C 109.5
H16B C16 H16C 109.5
Si2 C17 H17A 109.5
Si2 C17 H17B 109.5
H17A C17 H17B 109.5
Si2 C17 H17C 109.5
H17A C17 H17C 109.5
H17B C17 H17C 109.5
Si2 C18 H18A 109.5
Si2 C18 H18B 109.5
H18A C18 H18B 109.5
Si2 C18 H18C 109.5
H18A C18 H18C 109.5
H18B C18 H18C 109.5
N4 C19 H19A 109.5
N4 C19 H19B 109.5
H19A C19 H19B 109.5
N4 C19 H19C 109.5
H19A C19 H19C 109.5
H19B C19 H19C 109.5
N4 C20 H20A 109.5
N4 C20 H20B 109.5
H20A C20 H20B 109.5
N4 C20 H20C 109.5
H20A C20 H20C 109.5
H20B C20 H20C 109.5
N4 C21 C22 114.10(16)
N4 C21 H21A 108.7
C22 C21 H21A 108.7
N4 C21 H21B 108.7
C22 C21 H21B 108.7
H21A C21 H21B 107.6
N3 C22 C21 113.65(16)
N3 C22 H22A 108.8
C21 C22 H22A 108.8
N3 C22 H22B 108.8
C21 C22 H22B 108.8
H22A C22 H22B 107.7
N3 C23 H23A 109.5
N3 C23 H23B 109.5
H23A C23 H23B 109.5
N3 C23 H23C 109.5
H23A C23 H23C 109.5
H23B C23 H23C 109.5
N3 C24 C25 112.59(15)
N3 C24 H24A 109.1
C25 C24 H24A 109.1
N3 C24 H24B 109.1
C25 C24 H24B 109.1
H24A C24 H24B 107.8
N2 C25 C24 113.82(17)
N2 C25 H25A 108.8
C24 C25 H25A 108.8
N2 C25 H25B 108.8
C24 C25 H25B 108.8
H25A C25 H25B 107.7
N2 C26 H26A 109.5
N2 C26 H26B 109.5
H26A C26 H26B 109.5
N2 C26 H26C 109.5
H26A C26 H26C 109.5
H26B C26 H26C 109.5
N2 C27 H27A 109.5
N2 C27 H27B 109.5
H27A C27 H27B 109.5
N2 C27 H27C 109.5
H27A C27 H27C 109.5
H27B C27 H27C 109.5

loop_
_geom_bond_atom_site_label_1
_geom_bond_atom_site_label_2
_geom_bond_distance
Al1 N1 1.9626(14)
Al1 C9 2.0122(19)
Al1 C5 2.0292(18)
Al1 C1 2.0489(19)
Al1 K1 3.6058(7)
K1 N4 2.8192(16)
K1 N3 2.8341(16)
K1 N2 2.9260(16)
K1 N1 3.0164(15)
K1 Si1 3.5151(7)
K1 Si2 3.8791(7)
Si1 N1 1.7245(15)
Si1 C15 1.870(2)
Si1 C13 1.8756(18)
Si1 C14 1.8951(19)
Si2 N1 1.7274(14)
Si2 C17 1.8759(19)
Si2 C16 1.878(2)
Si2 C18 1.8871(19)
N2 C27 1.463(2)
N2 C26 1.464(2)
N2 C25 1.477(2)
N3 C23 1.463(2)
N3 C22 1.470(2)
N3 C24 1.470(2)
N4 C19 1.463(2)
N4 C21 1.466(2)
N4 C20 1.467(3)
C1 C2 1.545(2)
C1 H1A 0.9900
C1 H1B 0.9900
C2 C3 1.515(3)
C2 C4 1.529(3)
C2 H2 1.0000
C3 H3A 0.9800
C3 H3B 0.9800
C3 H3C 0.9800
C4 H4A 0.9800
C4 H4B 0.9800
C4 H4C 0.9800
C5 C6 1.543(2)
C5 H5A 0.9900
C5 H5B 0.9900
C6 C8 1.527(3)
C6 C7 1.533(2)
C6 H6 1.0000
C7 H7A 0.9800
C7 H7B 0.9800
C7 H7C 0.9800
C8 H8A 0.9800
C8 H8B 0.9800
C8 H8C 0.9800
C9 C10 1.540(3)
C9 H9A 0.9900
C9 H9B 0.9900
C10 C12 1.521(3)
C10 C11 1.525(3)
C10 H10 1.0000
C11 H11A 0.9800
C11 H11B 0.9800
C11 H11C 0.9800
C12 H12A 0.9800
C12 H12B 0.9800
C12 H12C 0.9800
C13 H13A 0.9800
C13 H13B 0.9800
C13 H13C 0.9800
C14 H14A 0.9800
C14 H14B 0.9800
C14 H14C 0.9800
C15 H15A 0.9800
C15 H15B 0.9800
C15 H15C 0.9800
C16 H16A 0.9800
C16 H16B 0.9800
C16 H16C 0.9800
C17 H17A 0.9800
C17 H17B 0.9800
C17 H17C 0.9800
C18 H18A 0.9800
C18 H18B 0.9800
C18 H18C 0.9800
C19 H19A 0.9800
C19 H19B 0.9800
C19 H19C 0.9800
C20 H20A 0.9800
C20 H20B 0.9800
C20 H20C 0.9800
C21 C22 1.517(3)
C21 H21A 0.9900
C21 H21B 0.9900
C22 H22A 0.9900
C22 H22B 0.9900
C23 H23A 0.9800
C23 H23B 0.9800
C23 H23C 0.9800
C24 C25 1.503(3)
C24 H24A 0.9900
C24 H24B 0.9900
C25 H25A 0.9900
C25 H25B 0.9900
C26 H26A 0.9800
C26 H26B 0.9800
C26 H26C 0.9800
C27 H27A 0.9800
C27 H27B 0.9800
C27 H27C 0.9800

loop_
_geom_torsion_atom_site_label_1
_geom_torsion_atom_site_label_2
_geom_torsion_atom_site_label_3
_geom_torsion_atom_site_label_4
_geom_torsion
N1 Al1 K1 N4 130.21(6)
C9 Al1 K1 N4 -155.53(10)
C5 Al1 K1 N4 21.40(7)
C1 Al1 K1 N4 -76.43(7)
N1 Al1 K1 N3 91.2(2)
C9 Al1 K1 N3 165.5(2)
C5 Al1 K1 N3 -17.6(2)
C1 Al1 K1 N3 -115.4(2)
N1 Al1 K1 N2 -106.40(6)
C9 Al1 K1 N2 -32.14(11)
C5 Al1 K1 N2 144.79(6)
C1 Al1 K1 N2 46.96(7)
C9 Al1 K1 N1 74.26(11)
C5 Al1 K1 N1 -108.81(7)
C1 Al1 K1 N1 153.36(8)
N1 Al1 K1 Si1 -32.63(5)
C9 Al1 K1 Si1 41.63(10)
C5 Al1 K1 Si1 -141.44(6)
C1 Al1 K1 Si1 120.73(6)
N1 Al1 K1 Si2 28.58(5)
C9 Al1 K1 Si2 102.84(10)
C5 Al1 K1 Si2 -80.23(5)
C1 Al1 K1 Si2 -178.06(6)
N4 K1 Si1 N1 -7.00(10)
N3 K1 Si1 N1 -132.99(7)
N2 K1 Si1 N1 163.54(6)
Al1 K1 Si1 N1 36.76(5)
Si2 K1 Si1 N1 -30.09(5)
N4 K1 Si1 C15 18.2(5)
N3 K1 Si1 C15 -107.8(5)
N2 K1 Si1 C15 -171.3(5)
N1 K1 Si1 C15 25.2(5)
Al1 K1 Si1 C15 61.9(5)
Si2 K1 Si1 C15 -4.9(5)
N4 K1 Si1 C13 -130.83(10)
N3 K1 Si1 C13 103.18(7)
N2 K1 Si1 C13 39.70(7)
N1 K1 Si1 C13 -123.83(8)
Al1 K1 Si1 C13 -87.07(6)
Si2 K1 Si1 C13 -153.93(6)
N4 K1 Si1 C14 122.72(11)
N3 K1 Si1 C14 -3.27(8)
N2 K1 Si1 C14 -66.75(7)
N1 K1 Si1 C14 129.72(8)
Al1 K1 Si1 C14 166.48(7)
Si2 K1 Si1 C14 99.62(6)
N4 K1 Si2 N1 -135.08(7)
N3 K1 Si2 N1 152.41(7)
N2 K1 Si2 N1 58.56(8)
Si1 K1 Si2 N1 35.17(6)
Al1 K1 Si2 N1 -37.58(6)
N4 K1 Si2 C17 -57.84(11)
N3 K1 Si2 C17 -130.34(11)
N2 K1 Si2 C17 135.80(11)
N1 K1 Si2 C17 77.24(12)
Si1 K1 Si2 C17 112.41(10)
Al1 K1 Si2 C17 39.67(10)
N4 K1 Si2 C16 31.25(8)
N3 K1 Si2 C16 -41.25(8)
N2 K1 Si2 C16 -135.11(9)
N1 K1 Si2 C16 166.33(9)
Si1 K1 Si2 C16 -158.50(7)
Al1 K1 Si2 C16 128.75(7)
N4 K1 Si2 C18 123.86(8)
N3 K1 Si2 C18 51.35(8)
N2 K1 Si2 C18 -42.51(9)
N1 K1 Si2 C18 -101.07(10)
Si1 K1 Si2 C18 -65.89(7)
Al1 K1 Si2 C18 -138.64(8)
C15 Si1 N1 Si2 -66.39(12)
C13 Si1 N1 Si2 172.99(9)
C14 Si1 N1 Si2 56.99(12)
K1 Si1 N1 Si2 109.86(10)
C15 Si1 N1 Al1 92.61(11)
C13 Si1 N1 Al1 -28.01(12)
C14 Si1 N1 Al1 -144.00(9)
K1 Si1 N1 Al1 -91.14(8)
C15 Si1 N1 K1 -176.25(7)
C13 Si1 N1 K1 63.13(8)
C14 Si1 N1 K1 -52.86(8)
C17 Si2 N1 Si1 122.24(10)
C16 Si2 N1 Si1 -114.36(10)
C18 Si2 N1 Si1 3.60(14)
K1 Si2 N1 Si1 -101.27(10)
C17 Si2 N1 Al1 -36.66(12)
C16 Si2 N1 Al1 86.74(11)
C18 Si2 N1 Al1 -155.31(9)
K1 Si2 N1 Al1 99.82(9)
C17 Si2 N1 K1 -136.48(8)
C16 Si2 N1 K1 -13.08(9)
C18 Si2 N1 K1 104.87(9)
C9 Al1 N1 Si1 -52.19(11)
C5 Al1 N1 Si1 178.72(9)
C1 Al1 N1 Si1 68.54(11)
K1 Al1 N1 Si1 91.92(9)
C9 Al1 N1 Si2 106.73(10)
C5 Al1 N1 Si2 -22.36(12)
C1 Al1 N1 Si2 -132.54(9)
K1 Al1 N1 Si2 -109.16(9)
C9 Al1 N1 K1 -144.11(6)
C5 Al1 N1 K1 86.80(7)
C1 Al1 N1 K1 -23.38(7)
N4 K1 N1 Si1 176.47(5)
N3 K1 N1 Si1 77.95(9)
N2 K1 N1 Si1 -20.52(8)
Al1 K1 N1 Si1 -118.69(8)
Si2 K1 N1 Si1 120.70(9)
N4 K1 N1 Si2 55.77(8)
N3 K1 N1 Si2 -42.75(11)
N2 K1 N1 Si2 -141.22(6)
Si1 K1 N1 Si2 -120.70(9)
Al1 K1 N1 Si2 120.61(8)
N4 K1 N1 Al1 -64.84(7)
N3 K1 N1 Al1 -163.36(6)
N2 K1 N1 Al1 98.17(6)
Si1 K1 N1 Al1 118.69(8)
Si2 K1 N1 Al1 -120.61(8)
N4 K1 N2 C27 -154.27(14)
N3 K1 N2 C27 -102.53(14)
N1 K1 N2 C27 39.69(15)
Si1 K1 N2 C27 29.67(14)
Al1 K1 N2 C27 80.54(14)
Si2 K1 N2 C27 12.55(16)
N4 K1 N2 C26 83.34(14)
N3 K1 N2 C26 135.08(14)
N1 K1 N2 C26 -82.69(14)
Si1 K1 N2 C26 -92.72(13)
Al1 K1 N2 C26 -41.85(15)
Si2 K1 N2 C26 -109.84(13)
N4 K1 N2 C25 -32.66(12)
N3 K1 N2 C25 19.08(11)
N1 K1 N2 C25 161.31(10)
Si1 K1 N2 C25 151.28(11)
Al1 K1 N2 C25 -157.85(10)
Si2 K1 N2 C25 134.16(10)
N4 K1 N3 C23 -108.60(12)
N2 K1 N3 C23 128.87(12)
N1 K1 N3 C23 10.10(15)
Si1 K1 N3 C23 50.12(13)
Al1 K1 N3 C23 -67.2(3)
Si2 K1 N3 C23 -10.65(13)
N4 K1 N3 C22 9.25(11)
N2 K1 N3 C22 -113.28(13)
N1 K1 N3 C22 127.95(12)
Si1 K1 N3 C22 167.98(10)
Al1 K1 N3 C22 50.7(3)
Si2 K1 N3 C22 107.20(12)
N4 K1 N3 C24 134.19(13)
N2 K1 N3 C24 11.67(11)
N1 K1 N3 C24 -107.10(13)
Si1 K1 N3 C24 -67.08(13)
Al1 K1 N3 C24 175.62(17)
Si2 K1 N3 C24 -127.85(11)
N3 K1 N4 C19 142.01(14)
N2 K1 N4 C19 -166.34(13)
N1 K1 N4 C19 -0.27(15)
Si1 K1 N4 C19 4.01(19)
Al1 K1 N4 C19 -31.59(13)
Si2 K1 N4 C19 21.87(13)
N3 K1 N4 C21 18.98(12)
N2 K1 N4 C21 70.64(13)
N1 K1 N4 C21 -123.30(12)
Si1 K1 N4 C21 -119.02(12)
Al1 K1 N4 C21 -154.61(11)
Si2 K1 N4 C21 -101.16(12)
N3 K1 N4 C20 -100.18(12)
N2 K1 N4 C20 -48.53(12)
N1 K1 N4 C20 117.54(11)
Si1 K1 N4 C20 121.82(12)
Al1 K1 N4 C20 86.22(11)
Si2 K1 N4 C20 139.68(11)
N1 Al1 C1 C2 -156.59(12)
C9 Al1 C1 C2 -37.34(15)
C5 Al1 C1 C2 87.19(14)
K1 Al1 C1 C2 -179.97(15)
Al1 C1 C2 C3 82.34(18)
Al1 C1 C2 C4 -154.25(14)
N1 Al1 C5 C6 -156.39(13)
C9 Al1 C5 C6 79.22(16)
C1 Al1 C5 C6 -41.13(15)
K1 Al1 C5 C6 -98.79(14)
Al1 C5 C6 C8 -71.75(19)
Al1 C5 C6 C7 165.79(14)
N1 Al1 C9 C10 -68.41(16)
C5 Al1 C9 C10 56.93(17)
C1 Al1 C9 C10 171.98(14)
K1 Al1 C9 C10 -126.48(13)
Al1 C9 C10 C12 169.22(14)
Al1 C9 C10 C11 -67.2(2)
C19 N4 C21 C22 -172.03(17)
C20 N4 C21 C22 67.6(2)
K1 N4 C21 C22 -47.18(19)
C23 N3 C22 C21 75.1(2)
C24 N3 C22 C21 -162.74(16)
K1 N3 C22 C21 -36.86(19)
N4 C21 C22 N3 59.2(2)
C23 N3 C24 C25 -154.25(18)
C22 N3 C24 C25 83.4(2)
K1 N3 C24 C25 -42.89(19)
C27 N2 C25 C24 72.8(2)
C26 N2 C25 C24 -168.07(17)
K1 N2 C25 C24 -50.94(17)
N3 C24 C25 N2 68.0(2)
